data_4087769
loop_
_publ_author_name
'Lee, Jing-Yi'
'Lee, Jhen-Yi'
'Chang, Yuan-Yu'
'Hu, Ching-Han'
'Wang, Nancy M.'
'Lee, Hon Man'

_publ_section_title
;
 Palladium Complexes with Tridentate N-Heterocyclic Carbene Ligands:
 Selective &#x201C;Normal&#x201D; and &#x201C;Abnormal&#x201D; Bindings
 and Their Anticancer Activities
;
_journal_issue 17
_journal_name_full Organometallics
_journal_page_first 4359
_journal_paper_doi 10.1021/acs.organomet.5b00586
_journal_volume 34
_journal_year 2015
_chemical_formula_moiety 'C20 H21 Cl N4 O2 Pd'
_chemical_formula_sum 'C20 H21 Cl N4 O2 Pd'
_chemical_formula_weight 491.26
_space_group_IT_number 14
_space_group_name_Hall '-P 2ybc'
_space_group_name_H-M_alt 'P 1 21/c 1'
_symmetry_cell_setting monoclinic
_symmetry_Int_Tables_number 14
_symmetry_space_group_name_H-M 'P 1 21/c 1'
_atom_sites_solution_hydrogens geom
_atom_sites_solution_primary direct
_atom_sites_solution_secondary difmap
_audit_creation_method SHELXL-97
_cell_angle_alpha 90.00
_cell_angle_beta 93.214(5)
_cell_angle_gamma 90.00
_cell_formula_units_Z 4
_cell_length_a 8.8861(6)
_cell_length_b 12.4320(8)
_cell_length_c 17.2003(11)
_cell_measurement_temperature 150(2)
_cell_volume 1897.2(2)
_computing_cell_refinement 'SAINT (Bruker, 2007)'
_computing_data_collection 'APEX2 (Bruker, 2007)'
_computing_data_reduction 'SAINT (Bruker, 2007)'
_computing_molecular_graphics 'SHELXTL (Sheldrick, 2008)'
_computing_publication_material 'DIAMOND (Brandenburg, 2006)'
_computing_structure_refinement 'SHELXTL (Sheldrick, 2008)'
_computing_structure_solution 'SHELXTL (Sheldrick, 2008)'
_diffrn_ambient_temperature 150(2)
_diffrn_measured_fraction_theta_full 1.000
_diffrn_measured_fraction_theta_max 1.000
_diffrn_measurement_device_type 'Bruker SMART APEXII'
_diffrn_measurement_method \w
_diffrn_radiation_monochromator graphite
_diffrn_radiation_probe x-ray
_diffrn_radiation_type MoK\a
_diffrn_radiation_wavelength 0.71073
_diffrn_reflns_av_R_equivalents 0.0650
_diffrn_reflns_av_sigmaI/netI 0.0544
_diffrn_reflns_limit_h_max 11
_diffrn_reflns_limit_h_min -10
_diffrn_reflns_limit_k_max 15
_diffrn_reflns_limit_k_min -15
_diffrn_reflns_limit_l_max 21
_diffrn_reflns_limit_l_min -21
_diffrn_reflns_number 18694
_diffrn_reflns_theta_full 26.99
_diffrn_reflns_theta_max 26.99
_diffrn_reflns_theta_min 2.02
_diffrn_source 'fine-focus sealed tube'
_diffrn_standards_decay_% 0
_diffrn_standards_interval_count 0
_diffrn_standards_interval_time 0
_diffrn_standards_number 0
_exptl_absorpt_coefficient_mu 1.144
_exptl_absorpt_correction_T_max 0.8035
_exptl_absorpt_correction_T_min 0.7789
_exptl_absorpt_correction_type multi-scan
_exptl_absorpt_process_details 'SADABS (Sheldrick, 2003)'
_exptl_crystal_colour yellow
_exptl_crystal_density_diffrn 1.720
_exptl_crystal_density_method 'not measured'
_exptl_crystal_description block
_exptl_crystal_F_000 992
_exptl_crystal_size_max 0.23
_exptl_crystal_size_mid 0.20
_exptl_crystal_size_min 0.20
_refine_diff_density_max 1.577
_refine_diff_density_min -0.660
_refine_diff_density_rms 0.115
_refine_ls_extinction_method none
_refine_ls_goodness_of_fit_ref 1.405
_refine_ls_hydrogen_treatment constr
_refine_ls_matrix_type full
_refine_ls_number_parameters 255
_refine_ls_number_reflns 4148
_refine_ls_number_restraints 0
_refine_ls_restrained_S_all 1.405
_refine_ls_R_factor_all 0.0578
_refine_ls_R_factor_gt 0.0385
_refine_ls_shift/su_max 0.042
_refine_ls_shift/su_mean 0.003
_refine_ls_structure_factor_coef Fsqd
_refine_ls_weighting_details 'calc w=1/[\s^2^(Fo^2^)+(0.0000P)^2^+0.0000P] where P=(Fo^2^+2Fc^2^)/3'
_refine_ls_weighting_scheme calc
_refine_ls_wR_factor_gt 0.0657
_refine_ls_wR_factor_ref 0.0701
_reflns_number_gt 3196
_reflns_number_total 4148
_reflns_threshold_expression I>2\s
_cod_data_source_file om5b00586_si_002.cif
_cod_data_source_block jyl150.4b
_cod_original_sg_symbol_H-M 'P 21/c'
_cod_database_code 4087769

loop_
_symmetry_equiv_pos_as_xyz
'x, y, z'
'-x, y+1/2, -z+1/2'
'-x, -y, -z'
'x, -y-1/2, z-1/2'

loop_
_atom_site_label
_atom_site_type_symbol
_atom_site_fract_x
_atom_site_fract_y
_atom_site_fract_z
_atom_site_U_iso_or_equiv
_atom_site_adp_type
_atom_site_occupancy
_atom_site_symmetry_multiplicity
_atom_site_calc_flag
_atom_site_refinement_flags
C1 C 0.8577(4) 0.7063(3) 0.20572(19) 0.0229(9) Uani 1 1 d .
H1 H 0.9261 0.6532 0.1935 0.028 Uiso 1 1 calc R
C2 C 0.9117(4) 0.8049(3) 0.22980(19) 0.0231(9) Uani 1 1 d .
H2 H 1.0149 0.8182 0.2335 0.028 Uiso 1 1 calc R
C3 C 0.8110(5) 0.8840(3) 0.24842(19) 0.0249(9) Uani 1 1 d .
H3 H 0.8452 0.9515 0.2647 0.030 Uiso 1 1 calc R
C4 C 0.6585(4) 0.8614(3) 0.2425(2) 0.0254(9) Uani 1 1 d .
H4 H 0.5887 0.9138 0.2543 0.030 Uiso 1 1 calc R
C5 C 0.6103(4) 0.7598(3) 0.21891(19) 0.0202(8) Uani 1 1 d .
C6 C 0.4473(4) 0.7282(3) 0.2128(2) 0.0269(9) Uani 1 1 d .
H6A H 0.4149 0.7088 0.2639 0.032 Uiso 1 1 calc R
H6B H 0.3868 0.7886 0.1937 0.032 Uiso 1 1 calc R
C7 C 0.2807(4) 0.6183(3) 0.1398(2) 0.0215(8) Uani 1 1 d .
C8 C 0.2382(4) 0.5322(3) 0.0795(2) 0.0237(9) Uani 1 1 d .
H8A H 0.1408 0.5035 0.0919 0.028 Uiso 1 1 calc R
H8B H 0.2243 0.5677 0.0294 0.028 Uiso 1 1 calc R
C9 C 0.4939(4) 0.4352(3) 0.08955(19) 0.0196(8) Uani 1 1 d .
C10 C 0.5350(4) 0.3379(3) 0.06255(19) 0.0216(8) Uani 1 1 d .
H10 H 0.6321 0.3098 0.0669 0.026 Uiso 1 1 calc R
C11 C 0.4135(5) 0.1846(3) -0.0147(2) 0.0275(9) Uani 1 1 d .
H11A H 0.5177 0.1634 -0.0192 0.033 Uiso 1 1 calc R
H11B H 0.3696 0.1960 -0.0669 0.033 Uiso 1 1 calc R
C12 C 0.3309(4) 0.0931(3) 0.0220(2) 0.0211(8) Uani 1 1 d .
C13 C 0.2666(4) 0.0160(3) -0.0275(2) 0.0239(9) Uani 1 1 d .
H13 H 0.2705 0.0243 -0.0811 0.029 Uiso 1 1 calc R
C14 C 0.1964(4) -0.0736(3) 0.0022(2) 0.0248(9) Uani 1 1 d .
C15 C 0.1303(6) -0.1426(3) -0.1242(2) 0.0483(13) Uani 1 1 d .
H15A H 0.0685 -0.0816 -0.1386 0.073 Uiso 1 1 calc R
H15B H 0.0881 -0.2061 -0.1486 0.073 Uiso 1 1 calc R
H15C H 0.2303 -0.1313 -0.1410 0.073 Uiso 1 1 calc R
C16 C 0.1894(5) -0.0849(3) 0.0822(2) 0.0324(10) Uani 1 1 d .
H16 H 0.1432 -0.1449 0.1027 0.039 Uiso 1 1 calc R
C17 C 0.2509(5) -0.0073(3) 0.1308(2) 0.0339(11) Uani 1 1 d .
H17 H 0.2445 -0.0146 0.1844 0.041 Uiso 1 1 calc R
C18 C 0.3227(5) 0.0819(3) 0.1015(2) 0.0323(10) Uani 1 1 d .
H18 H 0.3648 0.1337 0.1351 0.039 Uiso 1 1 calc R
C19 C 0.2912(4) 0.3507(3) 0.03210(19) 0.0217(8) Uani 1 1 d .
C20 C 0.1343(4) 0.3275(3) 0.0032(2) 0.0293(10) Uani 1 1 d .
H20A H 0.1045 0.3775 -0.0373 0.044 Uiso 1 1 calc R
H20B H 0.0683 0.3345 0.0452 0.044 Uiso 1 1 calc R
H20C H 0.1284 0.2555 -0.0170 0.044 Uiso 1 1 calc R
Cl1 Cl 0.83057(10) 0.45162(7) 0.13943(5) 0.0245(2) Uani 1 1 d .
N1 N 0.4109(3) 0.2866(2) 0.02755(16) 0.0209(7) Uani 1 1 d .
N2 N 0.3392(3) 0.4405(2) 0.06963(15) 0.0183(7) Uani 1 1 d .
N3 N 0.7106(3) 0.6836(2) 0.19909(15) 0.0180(7) Uani 1 1 d .
N4 N 0.4246(3) 0.6354(2) 0.15879(16) 0.0218(7) Uani 1 1 d .
O1 O 0.1748(3) 0.6695(2) 0.16327(16) 0.0351(7) Uani 1 1 d .
O2 O 0.1361(3) -0.1556(2) -0.04144(15) 0.0399(8) Uani 1 1 d .
Pd1 Pd 0.60834(3) 0.54971(2) 0.144971(15) 0.01791(9) Uani 1 1 d .

loop_
_atom_site_aniso_label
_atom_site_aniso_U_11
_atom_site_aniso_U_22
_atom_site_aniso_U_33
_atom_site_aniso_U_23
_atom_site_aniso_U_13
_atom_site_aniso_U_12
C1 0.020(2) 0.028(2) 0.0203(19) -0.0002(17) 0.0004(16) 0.0036(17)
C2 0.020(2) 0.027(2) 0.0217(19) -0.0049(17) 0.0008(16) -0.0046(17)
C3 0.032(3) 0.024(2) 0.0188(18) -0.0059(16) 0.0018(17) -0.0074(18)
C4 0.026(2) 0.028(2) 0.0233(19) -0.0068(18) 0.0040(17) 0.0046(18)
C5 0.018(2) 0.027(2) 0.0158(17) 0.0020(16) 0.0027(15) -0.0007(17)
C6 0.017(2) 0.036(2) 0.028(2) -0.0049(18) 0.0038(17) 0.0038(18)
C7 0.019(2) 0.017(2) 0.028(2) 0.0071(16) -0.0007(17) -0.0025(17)
C8 0.017(2) 0.026(2) 0.0278(19) 0.0053(17) -0.0010(16) 0.0007(17)
C9 0.019(2) 0.023(2) 0.0169(17) 0.0060(16) 0.0020(15) -0.0007(17)
C10 0.018(2) 0.025(2) 0.0213(18) 0.0022(17) 0.0006(16) -0.0057(17)
C11 0.034(3) 0.025(2) 0.024(2) -0.0025(17) 0.0023(18) -0.0019(18)
C12 0.020(2) 0.020(2) 0.0237(19) -0.0003(16) 0.0022(16) 0.0014(16)
C13 0.031(2) 0.023(2) 0.0180(18) -0.0009(16) 0.0034(17) -0.0023(17)
C14 0.026(2) 0.023(2) 0.026(2) -0.0039(17) 0.0012(17) -0.0040(17)
C15 0.069(4) 0.036(3) 0.039(3) -0.012(2) -0.011(2) -0.010(3)
C16 0.038(3) 0.026(2) 0.034(2) 0.0042(19) 0.011(2) -0.0083(19)
C17 0.053(3) 0.030(2) 0.0187(19) 0.0057(18) 0.0070(19) -0.004(2)
C18 0.044(3) 0.026(2) 0.026(2) 0.0002(18) -0.0031(19) -0.008(2)
C19 0.019(2) 0.028(2) 0.0184(18) 0.0059(17) 0.0004(16) -0.0070(18)
C20 0.023(2) 0.036(2) 0.029(2) 0.0003(19) -0.0032(18) -0.0078(19)
Cl1 0.0167(5) 0.0238(5) 0.0326(5) -0.0007(4) -0.0013(4) 0.0028(4)
N1 0.0217(19) 0.0204(17) 0.0208(15) 0.0003(13) 0.0016(14) -0.0053(14)
N2 0.0162(17) 0.0190(16) 0.0198(14) 0.0030(14) 0.0008(12) 0.0002(14)
N3 0.0185(18) 0.0216(17) 0.0139(14) -0.0010(13) 0.0007(13) -0.0001(13)
N4 0.0168(18) 0.0273(18) 0.0213(15) 0.0029(14) 0.0004(13) -0.0048(14)
O1 0.0174(16) 0.0294(16) 0.0593(19) -0.0068(15) 0.0076(14) -0.0012(13)
O2 0.058(2) 0.0284(16) 0.0333(16) -0.0062(13) 0.0006(15) -0.0180(15)
Pd1 0.01395(15) 0.02009(15) 0.01966(14) 0.00128(14) 0.00084(10) -0.00026(14)

loop_
_atom_type_symbol
_atom_type_description
_atom_type_scat_dispersion_real
_atom_type_scat_dispersion_imag
_atom_type_scat_source
C C 0.0033 0.0016 'International Tables Vol C Tables 4.2.6.8 and 6.1.1.4'
H H 0.0000 0.0000 'International Tables Vol C Tables 4.2.6.8 and 6.1.1.4'
N N 0.0061 0.0033 'International Tables Vol C Tables 4.2.6.8 and 6.1.1.4'
O O 0.0106 0.0060 'International Tables Vol C Tables 4.2.6.8 and 6.1.1.4'
Cl Cl 0.1484 0.1585 'International Tables Vol C Tables 4.2.6.8 and 6.1.1.4'
Pd Pd -0.9988 1.0072 'International Tables Vol C Tables 4.2.6.8 and 6.1.1.4'

loop_
_geom_angle_atom_site_label_1
_geom_angle_atom_site_label_2
_geom_angle_atom_site_label_3
_geom_angle
N3 C1 C2 122.6(3)
N3 C1 H1 118.7
C2 C1 H1 118.7
C1 C2 C3 119.1(4)
C1 C2 H2 120.4
C3 C2 H2 120.4
C2 C3 C4 118.9(3)
C2 C3 H3 120.5
C4 C3 H3 120.5
C3 C4 C5 119.5(3)
C3 C4 H4 120.3
C5 C4 H4 120.3
N3 C5 C4 120.8(3)
N3 C5 C6 116.5(3)
C4 C5 C6 122.7(3)
N4 C6 C5 110.1(3)
N4 C6 H6A 109.6
C5 C6 H6A 109.6
N4 C6 H6B 109.6
C5 C6 H6B 109.6
H6A C6 H6B 108.2
O1 C7 N4 126.0(4)
O1 C7 C8 115.1(3)
N4 C7 C8 118.8(3)
N2 C8 C7 119.7(3)
N2 C8 H8A 107.4
C7 C8 H8A 107.4
N2 C8 H8B 107.4
C7 C8 H8B 107.4
H8A C8 H8B 106.9
C10 C9 N2 103.8(3)
C10 C9 Pd1 132.2(3)
N2 C9 Pd1 124.0(3)
C9 C10 N1 109.7(3)
C9 C10 H10 125.1
N1 C10 H10 125.1
N1 C11 C12 115.1(3)
N1 C11 H11A 108.5
C12 C11 H11A 108.5
N1 C11 H11B 108.5
C12 C11 H11B 108.5
H11A C11 H11B 107.5
C18 C12 C13 119.8(3)
C18 C12 C11 122.9(3)
C13 C12 C11 117.2(3)
C14 C13 C12 120.5(3)
C14 C13 H13 119.8
C12 C13 H13 119.8
O2 C14 C13 124.8(3)
O2 C14 C16 115.7(3)
C13 C14 C16 119.5(3)
O2 C15 H15A 109.5
O2 C15 H15B 109.5
H15A C15 H15B 109.5
O2 C15 H15C 109.5
H15A C15 H15C 109.5
H15B C15 H15C 109.5
C17 C16 C14 119.7(4)
C17 C16 H16 120.2
C14 C16 H16 120.2
C16 C17 C18 121.1(3)
C16 C17 H17 119.5
C18 C17 H17 119.5
C12 C18 C17 119.4(4)
C12 C18 H18 120.3
C17 C18 H18 120.3
N1 C19 N2 106.9(3)
N1 C19 C20 127.0(3)
N2 C19 C20 126.0(3)
C19 C20 H20A 109.5
C19 C20 H20B 109.5
H20A C20 H20B 109.5
C19 C20 H20C 109.5
H20A C20 H20C 109.5
H20B C20 H20C 109.5
C19 N1 C10 108.5(3)
C19 N1 C11 125.6(3)
C10 N1 C11 125.6(3)
C19 N2 C9 111.0(3)
C19 N2 C8 121.4(3)
C9 N2 C8 127.4(3)
C1 N3 C5 119.0(3)
C1 N3 Pd1 127.3(2)
C5 N3 Pd1 113.1(2)
C7 N4 C6 112.0(3)
C7 N4 Pd1 132.8(3)
C6 N4 Pd1 114.2(2)
C14 O2 C15 117.2(3)
C9 Pd1 N4 92.31(13)
C9 Pd1 N3 173.40(13)
N4 Pd1 N3 81.87(12)
C9 Pd1 Cl1 91.03(11)
N4 Pd1 Cl1 175.26(8)
N3 Pd1 Cl1 94.97(9)

loop_
_geom_bond_atom_site_label_1
_geom_bond_atom_site_label_2
_geom_bond_distance
C1 N3 1.335(4)
C1 C2 1.371(5)
C1 H1 0.9300
C2 C3 1.380(5)
C2 H2 0.9300
C3 C4 1.382(5)
C3 H3 0.9300
C4 C5 1.387(5)
C4 H4 0.9300
C5 N3 1.357(4)
C5 C6 1.499(5)
C6 N4 1.488(4)
C6 H6A 0.9700
C6 H6B 0.9700
C7 O1 1.223(4)
C7 N4 1.319(4)
C7 C8 1.523(5)
C8 N2 1.467(4)
C8 H8A 0.9700
C8 H8B 0.9700
C9 C10 1.354(5)
C9 N2 1.399(4)
C9 Pd1 1.965(3)
C10 N1 1.382(4)
C10 H10 0.9300
C11 N1 1.462(4)
C11 C12 1.511(5)
C11 H11A 0.9700
C11 H11B 0.9700
C12 C18 1.380(5)
C12 C13 1.384(5)
C13 C14 1.388(5)
C13 H13 0.9300
C14 O2 1.358(4)
C14 C16 1.388(5)
C15 O2 1.431(4)
C15 H15A 0.9600
C15 H15B 0.9600
C15 H15C 0.9600
C16 C17 1.370(5)
C16 H16 0.9300
C17 C18 1.389(5)
C17 H17 0.9300
C18 H18 0.9300
C19 N1 1.335(5)
C19 N2 1.347(4)
C19 C20 1.482(5)
C20 H20A 0.9600
C20 H20B 0.9600
C20 H20C 0.9600
Cl1 Pd1 2.3275(9)
N3 Pd1 2.090(3)
N4 Pd1 1.975(3)
